data_2018214
loop_
_publ_author_name
'Wei, Zhenhong'
'You, Xiuli'

_publ_section_title
;
 Two W/Cu/S clusters: tetraethylammonium
 bromidodi-\m~2~-sulfido-sulfido[tris(3,5-dimethylpyrazol-1-yl)borato]copper(I)tungsten(VI)
 and tetraethylammonium
 dibromido-\m~3~-sulfido-di-\m~2~-sulfido-[tris(3,5-dimethylpyrazol-1-yl)borato]dicopper(I)tungsten(VI)
;
_journal_coeditor_code BI3020
_journal_issue 9
_journal_name_full 'Acta Crystallographica Section C'
_journal_page_first m307
_journal_page_last m310
_journal_paper_doi 10.1107/S0108270111032586
_journal_volume 67
_journal_year 2011
_chemical_formula_iupac '(C8 H20 N) [Cu2 W Br2 (C15 H22 B N6) S3]'
_chemical_formula_moiety 'C8 H20 N +, C15 H22 B Br2 Cu2 N6 S3 W -'
_chemical_formula_sum 'C23 H42 B Br2 Cu2 N7 S3 W'
_chemical_formula_weight 994.40
_chemical_name_systematic
;
tetraethylammonium
dibromido-\m~3~-sulfido-di-\m~2~-sulfido-[tris(3,5-
dimethylpyrazol-1-yl)borato]dicopper(I)tungsten(VI)
;
_space_group_IT_number 62
_symmetry_cell_setting orthorhombic
_symmetry_space_group_name_Hall '-P 2ac 2n'
_symmetry_space_group_name_H-M 'P n m a'
_atom_sites_solution_hydrogens geom
_atom_sites_solution_primary direct
_atom_sites_solution_secondary difmap
_audit_creation_method SHELXL-97
_cell_angle_alpha 90.00
_cell_angle_beta 90.00
_cell_angle_gamma 90.00
_cell_formula_units_Z 4
_cell_length_a 12.808(3)
_cell_length_b 11.768(2)
_cell_length_c 22.569(5)
_cell_measurement_reflns_used 12018
_cell_measurement_temperature 293(2)
_cell_measurement_theta_max 25.3491
_cell_measurement_theta_min 3.1387
_cell_volume 3401.7(12)
_computing_cell_refinement 'CrystalClear (Rigaku, 2001)'
_computing_data_collection 'CrystalClear (Rigaku, 2001)'
_computing_data_reduction 'CrystalStructure (Rigaku, 2001)'
_computing_molecular_graphics 'SHELXTL (Sheldrick, 2008)'
_computing_publication_material 'SHELXTL (Sheldrick, 2008)'
_computing_structure_refinement 'SHELXL97 (Sheldrick, 2008)'
_computing_structure_solution 'SHELXS97 (Sheldrick, 2008)'
_diffrn_ambient_temperature 293(2)
_diffrn_measured_fraction_theta_full 0.998
_diffrn_measured_fraction_theta_max 0.998
_diffrn_measurement_device_type 'Rigaku Mercury CCD'
_diffrn_measurement_method \w-scans
_diffrn_radiation_monochromator graphite
_diffrn_radiation_source 'fine-focus sealed tube'
_diffrn_radiation_type MoK\a
_diffrn_radiation_wavelength 0.71073
_diffrn_reflns_av_R_equivalents 0.0681
_diffrn_reflns_av_sigmaI/netI 0.0363
_diffrn_reflns_limit_h_max 15
_diffrn_reflns_limit_h_min -15
_diffrn_reflns_limit_k_max 14
_diffrn_reflns_limit_k_min -14
_diffrn_reflns_limit_l_max 27
_diffrn_reflns_limit_l_min -23
_diffrn_reflns_number 32255
_diffrn_reflns_theta_full 25.35
_diffrn_reflns_theta_max 25.35
_diffrn_reflns_theta_min 3.14
_diffrn_standards_number 0
_exptl_absorpt_coefficient_mu 7.172
_exptl_absorpt_correction_T_max 0.295
_exptl_absorpt_correction_T_min 0.087
_exptl_absorpt_correction_type multi-scan
_exptl_absorpt_process_details '(Jacobson, 1998)'
_exptl_crystal_colour red
_exptl_crystal_density_diffrn 1.942
_exptl_crystal_density_method 'not measured'
_exptl_crystal_description block
_exptl_crystal_F_000 1936
_exptl_crystal_size_max 0.40
_exptl_crystal_size_mid 0.30
_exptl_crystal_size_min 0.17
_refine_diff_density_max 1.478
_refine_diff_density_min -1.146
_refine_ls_extinction_method none
_refine_ls_goodness_of_fit_ref 1.090
_refine_ls_hydrogen_treatment constr
_refine_ls_matrix_type full
_refine_ls_number_parameters 206
_refine_ls_number_reflns 3276
_refine_ls_number_restraints 0
_refine_ls_restrained_S_all 1.090
_refine_ls_R_factor_all 0.0502
_refine_ls_R_factor_gt 0.0434
_refine_ls_shift/su_max 0.001
_refine_ls_shift/su_mean 0.000
_refine_ls_structure_factor_coef Fsqd
_refine_ls_weighting_details 'calc w=1/[\s^2^(Fo^2^)+(0.069P)^2^+4.773P] where P=(Fo^2^+2Fc^2^)/3'
_refine_ls_weighting_scheme calc
_refine_ls_wR_factor_gt 0.1156
_refine_ls_wR_factor_ref 0.1196
_reflns_number_gt 2999
_reflns_number_total 3282
_reflns_threshold_expression I>2\s(I)
_cod_data_source_file bi3020.cif
_cod_data_source_block II
_cod_database_code 2018214
_cod_database_fobs_code 2018214

loop_
_symmetry_equiv_pos_as_xyz
'x, y, z'
'-x+1/2, -y, z+1/2'
'-x, y+1/2, -z'
'x+1/2, -y+1/2, -z+1/2'
'-x, -y, -z'
'x-1/2, y, -z-1/2'
'x, -y-1/2, z'
'-x-1/2, y-1/2, z-1/2'

loop_
_atom_site_type_symbol
_atom_site_label
_atom_site_fract_x
_atom_site_fract_y
_atom_site_fract_z
_atom_site_U_iso_or_equiv
_atom_site_adp_type
_atom_site_calc_flag
_atom_site_refinement_flags
_atom_site_occupancy
_atom_site_symmetry_multiplicity
W W1 0.70841(3) 0.7500 0.492626(16) 0.03212(16) Uani d S 1 2
Cu Cu1 0.68918(7) 0.86958(7) 0.59014(4) 0.0447(2) Uani d . 1 1
Br Br1 0.66167(7) 0.96764(7) 0.67598(4) 0.0592(3) Uani d . 1 1
S S1 0.82052(18) 0.7500 0.57396(11) 0.0402(5) Uani d S 1 2
S S2 0.60049(14) 0.89595(16) 0.50726(8) 0.0436(4) Uani d . 1 1
B B1 0.8456(8) 0.7500 0.3628(5) 0.035(2) Uani d S 1 2
H H1 0.8834 0.7500 0.3250 0.043 Uiso calc SR 1 2
N N1 0.8731(4) 0.8564(4) 0.3980(2) 0.0348(12) Uani d . 1 1
N N2 0.8252(4) 0.8774(4) 0.4517(2) 0.0357(12) Uani d . 1 1
N N3 0.6570(6) 0.7500 0.3977(3) 0.0388(18) Uani d S 1 2
N N4 0.7264(6) 0.7500 0.3511(3) 0.0320(16) Uani d S 1 2
N N5 0.8552(6) 0.7500 0.8291(3) 0.0377(17) Uani d S 1 2
C C1 0.9968(6) 0.9487(8) 0.3277(4) 0.064(2) Uani d . 1 1
H H1A 0.9515 0.9454 0.2939 0.096 Uiso calc R 1 1
H H1B 1.0436 0.8850 0.3270 0.096 Uiso calc R 1 1
H H1C 1.0364 1.0180 0.3266 0.096 Uiso calc R 1 1
C C2 0.9339(5) 0.9453(6) 0.3823(3) 0.0411(15) Uani d . 1 1
C C3 0.9257(5) 1.0241(6) 0.4262(3) 0.0461(17) Uani d . 1 1
H H3 0.9590 1.0942 0.4275 0.055 Uiso calc R 1 1
C C4 0.8590(5) 0.9809(6) 0.4683(3) 0.0401(15) Uani d . 1 1
C C5 0.8294(6) 1.0429(7) 0.5240(3) 0.0530(19) Uani d . 1 1
H H5A 0.7562 1.0602 0.5232 0.080 Uiso calc R 1 1
H H5B 0.8687 1.1122 0.5267 0.080 Uiso calc R 1 1
H H5C 0.8445 0.9960 0.5577 0.080 Uiso calc R 1 1
C C6 0.7280(8) 0.7500 0.2412(4) 0.048(2) Uani d S 1 2
H H6A 0.7879 0.7989 0.2431 0.072 Uiso calc PR 0.50 1
H H6B 0.6811 0.7770 0.2112 0.072 Uiso calc PR 0.50 1
H H6C 0.7499 0.6741 0.2318 0.072 Uiso calc PR 0.50 1
C C7 0.6741(8) 0.7500 0.2994(4) 0.041(2) Uani d S 1 2
C C8 0.5701(7) 0.7500 0.3122(4) 0.041(2) Uani d S 1 2
H H8 0.5157 0.7500 0.2849 0.049 Uiso calc SR 1 2
C C9 0.5601(7) 0.7500 0.3729(4) 0.042(2) Uani d S 1 2
C C10 0.4592(8) 0.7500 0.4055(5) 0.056(3) Uani d S 1 2
H H10A 0.4055 0.7811 0.3807 0.083 Uiso calc PR 0.50 1
H H10B 0.4657 0.7953 0.4407 0.083 Uiso calc PR 0.50 1
H H10C 0.4412 0.6735 0.4163 0.083 Uiso calc PR 0.50 1
C C11 0.8399(10) 0.9653(9) 0.8306(6) 0.106(4) Uani d . 1 1
H H11A 0.8653 0.9703 0.8705 0.159 Uiso calc R 1 1
H H11B 0.7919 1.0264 0.8232 0.159 Uiso calc R 1 1
H H11C 0.8975 0.9707 0.8035 0.159 Uiso calc R 1 1
C C12 0.7849(6) 0.8531(6) 0.8219(4) 0.060(2) Uani d . 1 1
H H12A 0.7546 0.8517 0.7825 0.072 Uiso calc R 1 1
H H12B 0.7282 0.8477 0.8502 0.072 Uiso calc R 1 1
C C13 0.8380(13) 0.7500 0.9410(6) 0.110(6) Uani d S 1 2
H H13A 0.7836 0.8049 0.9350 0.165 Uiso calc PR 0.50 1
H H13B 0.8768 0.7692 0.9760 0.165 Uiso calc PR 0.50 1
H H13C 0.8078 0.6759 0.9456 0.165 Uiso calc PR 0.50 1
C C14 0.9103(10) 0.7500 0.8881(6) 0.081(4) Uani d S 1 2
H H14A 0.9548 0.8165 0.8903 0.098 Uiso calc PR 0.50 1
H H14B 0.9548 0.6835 0.8903 0.098 Uiso calc PR 0.50 1
C C15 0.9067(11) 0.7500 0.7192(5) 0.074(4) Uani d S 1 2
H H15A 0.8867 0.8256 0.7078 0.111 Uiso calc PR 0.50 1
H H15B 0.8482 0.6998 0.7146 0.111 Uiso calc PR 0.50 1
H H15C 0.9632 0.7247 0.6945 0.111 Uiso calc PR 0.50 1
C C16 0.9411(8) 0.7500 0.7829(5) 0.053(3) Uani d S 1 2
H H16A 0.9845 0.8164 0.7894 0.064 Uiso calc PR 0.50 1
H H16B 0.9845 0.6836 0.7894 0.064 Uiso calc PR 0.50 1

loop_
_atom_site_aniso_label
_atom_site_aniso_U_11
_atom_site_aniso_U_22
_atom_site_aniso_U_33
_atom_site_aniso_U_12
_atom_site_aniso_U_13
_atom_site_aniso_U_23
W1 0.0332(2) 0.0315(2) 0.0317(2) 0.000 -0.00064(13) 0.000
Cu1 0.0523(5) 0.0421(5) 0.0397(5) 0.0000(4) 0.0023(4) -0.0071(4)
Br1 0.0733(6) 0.0548(5) 0.0496(5) 0.0005(4) 0.0050(4) -0.0169(4)
S1 0.0415(12) 0.0433(14) 0.0357(13) 0.000 -0.0046(10) 0.000
S2 0.0407(9) 0.0399(10) 0.0503(10) 0.0096(8) -0.0006(7) -0.0023(7)
B1 0.043(6) 0.031(5) 0.033(6) 0.000 0.004(4) 0.000
N1 0.035(3) 0.040(3) 0.030(3) -0.005(2) 0.004(2) 0.001(2)
N2 0.043(3) 0.032(3) 0.032(3) -0.007(2) 0.000(2) -0.002(2)
N3 0.045(4) 0.044(5) 0.028(4) 0.000 -0.001(3) 0.000
N4 0.040(4) 0.026(4) 0.030(4) 0.000 -0.004(3) 0.000
N5 0.041(4) 0.030(4) 0.042(5) 0.000 -0.006(3) 0.000
C1 0.059(5) 0.065(5) 0.067(5) -0.023(4) 0.019(4) 0.006(4)
C2 0.038(4) 0.044(4) 0.041(4) -0.007(3) -0.001(3) 0.005(3)
C3 0.046(4) 0.037(4) 0.056(4) -0.014(3) 0.001(3) -0.001(3)
C4 0.040(4) 0.040(4) 0.041(4) -0.003(3) -0.002(3) 0.001(3)
C5 0.065(5) 0.045(4) 0.050(4) -0.005(4) 0.004(4) -0.015(4)
C6 0.061(6) 0.049(6) 0.035(5) 0.000 0.000(4) 0.000
C7 0.058(6) 0.024(5) 0.041(6) 0.000 -0.008(4) 0.000
C8 0.043(5) 0.041(5) 0.038(5) 0.000 -0.010(4) 0.000
C9 0.038(5) 0.036(5) 0.052(6) 0.000 -0.008(4) 0.000
C10 0.039(5) 0.073(8) 0.054(7) 0.000 0.001(5) 0.000
C11 0.128(10) 0.049(6) 0.140(11) 0.007(6) 0.042(8) -0.005(6)
C12 0.066(5) 0.038(4) 0.075(6) 0.018(4) 0.000(4) 0.002(4)
C13 0.102(12) 0.18(2) 0.047(8) 0.000 -0.014(8) 0.000
C14 0.058(8) 0.124(13) 0.062(8) 0.000 -0.020(6) 0.000
C15 0.095(10) 0.065(8) 0.061(8) 0.000 0.015(7) 0.000
C16 0.056(6) 0.041(6) 0.063(7) 0.000 0.002(5) 0.000

loop_
_atom_type_symbol
_atom_type_description
_atom_type_scat_dispersion_real
_atom_type_scat_dispersion_imag
_atom_type_scat_source
C C 0.0033 0.0016 'International Tables Vol C Tables 4.2.6.8 and 6.1.1.4'
H H 0.0000 0.0000 'International Tables Vol C Tables 4.2.6.8 and 6.1.1.4'
B B 0.0013 0.0007 'International Tables Vol C Tables 4.2.6.8 and 6.1.1.4'
N N 0.0061 0.0033 'International Tables Vol C Tables 4.2.6.8 and 6.1.1.4'
S S 0.1246 0.1234 'International Tables Vol C Tables 4.2.6.8 and 6.1.1.4'
Cu Cu 0.3201 1.2651 'International Tables Vol C Tables 4.2.6.8 and 6.1.1.4'
Br Br -0.2901 2.4595 'International Tables Vol C Tables 4.2.6.8 and 6.1.1.4'
W W -0.8490 6.8722 'International Tables Vol C Tables 4.2.6.8 and 6.1.1.4'

loop_
_geom_angle_atom_site_label_1
_geom_angle_atom_site_label_2
_geom_angle_atom_site_label_3
_geom_angle_site_symmetry_1
_geom_angle_site_symmetry_3
_geom_angle
S2 W1 S2 . 7_575 100.79(10)
S2 W1 N3 . . 87.67(13)
S2 W1 N3 7_575 . 87.67(13)
S2 W1 N2 . 7_575 163.86(14)
S2 W1 N2 7_575 7_575 87.75(14)
N3 W1 N2 . 7_575 78.94(19)
S2 W1 N2 . . 87.75(14)
S2 W1 N2 7_575 . 163.86(14)
N3 W1 N2 . . 78.94(19)
N2 W1 N2 7_575 . 80.9(3)
S2 W1 S1 . . 105.39(6)
S2 W1 S1 7_575 . 105.39(6)
N3 W1 S1 . . 159.1(2)
N2 W1 S1 7_575 . 85.18(14)
N2 W1 S1 . . 85.18(14)
S2 W1 Cu1 . . 53.44(5)
S2 W1 Cu1 7_575 . 103.34(5)
N3 W1 Cu1 . . 140.73(10)
N2 W1 Cu1 7_575 . 138.08(13)
N2 W1 Cu1 . . 92.76(13)
S1 W1 Cu1 . . 52.93(5)
S2 W1 Cu1 . 7_575 103.34(5)
S2 W1 Cu1 7_575 7_575 53.44(5)
N3 W1 Cu1 . 7_575 140.73(11)
N2 W1 Cu1 7_575 7_575 92.76(13)
N2 W1 Cu1 . 7_575 138.08(13)
S1 W1 Cu1 . 7_575 52.93(5)
Cu1 W1 Cu1 . 7_575 64.86(4)
S2 Cu1 S1 . . 109.79(8)
S2 Cu1 Br1 . . 124.61(6)
S1 Cu1 Br1 . . 125.19(7)
S2 Cu1 W1 . . 54.10(5)
S1 Cu1 W1 . . 56.75(6)
Br1 Cu1 W1 . . 176.07(5)
S2 Cu1 Cu1 . 7_575 98.07(5)
S1 Cu1 Cu1 . 7_575 50.74(5)
Br1 Cu1 Cu1 . 7_575 120.37(3)
W1 Cu1 Cu1 . 7_575 57.57(2)
Cu1 S1 Cu1 . 7_575 78.53(9)
Cu1 S1 W1 . . 70.32(7)
Cu1 S1 W1 7_575 . 70.32(7)
Cu1 S2 W1 . . 72.46(6)
N1 B1 N1 . 7_575 110.5(7)
N1 B1 N4 . . 108.4(5)
N1 B1 N4 7_575 . 108.4(5)
N1 B1 H1 . . 109.8
N1 B1 H1 7_575 . 109.8
N4 B1 H1 . . 109.8
C2 N1 N2 . . 110.3(5)
C2 N1 B1 . . 129.2(6)
N2 N1 B1 . . 120.1(6)
C4 N2 N1 . . 105.3(5)
C4 N2 W1 . . 133.1(4)
N1 N2 W1 . . 121.5(4)
C9 N3 N4 . . 106.1(7)
C9 N3 W1 . . 131.3(6)
N4 N3 W1 . . 122.6(5)
C7 N4 N3 . . 109.8(7)
C7 N4 B1 . . 129.6(8)
N3 N4 B1 . . 120.5(7)
C16 N5 C14 . . 105.5(8)
C16 N5 C12 . 7_575 110.9(5)
C14 N5 C12 . 7_575 111.8(6)
C16 N5 C12 . . 110.9(5)
C14 N5 C12 . . 111.8(6)
C12 N5 C12 7_575 . 106.0(8)
C2 C1 H1A . . 109.5
C2 C1 H1B . . 109.5
H1A C1 H1B . . 109.5
C2 C1 H1C . . 109.5
H1A C1 H1C . . 109.5
H1B C1 H1C . . 109.5
C3 C2 N1 . . 107.0(6)
C3 C2 C1 . . 129.3(6)
N1 C2 C1 . . 123.7(6)
C2 C3 C4 . . 107.4(6)
C2 C3 H3 . . 126.3
C4 C3 H3 . . 126.3
N2 C4 C3 . . 109.9(6)
N2 C4 C5 . . 126.3(6)
C3 C4 C5 . . 123.7(6)
C4 C5 H5A . . 109.5
C4 C5 H5B . . 109.5
H5A C5 H5B . . 109.5
C4 C5 H5C . . 109.5
H5A C5 H5C . . 109.5
H5B C5 H5C . . 109.5
C7 C6 H6A . . 109.5
C7 C6 H6B . . 109.5
H6A C6 H6B . . 109.5
C7 C6 H6C . . 109.5
H6A C6 H6C . . 109.5
H6B C6 H6C . . 109.5
N4 C7 C8 . . 107.6(9)
N4 C7 C6 . . 122.4(9)
C8 C7 C6 . . 130.0(9)
C7 C8 C9 . . 107.6(8)
C7 C8 H8 . . 126.2
C9 C8 H8 . . 126.2
N3 C9 C8 . . 108.9(8)
N3 C9 C10 . . 126.1(9)
C8 C9 C10 . . 125.0(9)
C9 C10 H10A . . 109.5
C9 C10 H10B . . 109.5
H10A C10 H10B . . 109.5
C9 C10 H10C . . 109.5
H10A C10 H10C . . 109.5
H10B C10 H10C . . 109.5
C12 C11 H11A . . 109.5
C12 C11 H11B . . 109.5
H11A C11 H11B . . 109.5
C12 C11 H11C . . 109.5
H11A C11 H11C . . 109.5
H11B C11 H11C . . 109.5
C11 C12 N5 . . 114.1(7)
C11 C12 H12A . . 108.7
N5 C12 H12A . . 108.7
C11 C12 H12B . . 108.7
N5 C12 H12B . . 108.7
H12A C12 H12B . . 107.6
C14 C13 H13A . . 109.5
C14 C13 H13B . . 109.5
H13A C13 H13B . . 109.5
C14 C13 H13C . . 109.5
H13A C13 H13C . . 109.5
H13B C13 H13C . . 109.5
N5 C14 C13 . . 114.3(10)
N5 C14 H14A . . 108.7
C13 C14 H14A . . 108.7
N5 C14 H14B . . 108.7
C13 C14 H14B . . 108.7
H14A C14 H14B . . 107.6
C16 C15 H15A . . 109.5
C16 C15 H15B . . 109.5
H15A C15 H15B . . 109.5
C16 C15 H15C . . 109.5
H15A C15 H15C . . 109.5
H15B C15 H15C . . 109.5
C15 C16 N5 . . 116.4(9)
C15 C16 H16A . . 108.2
N5 C16 H16A . . 108.2
C15 C16 H16B . . 108.2
N5 C16 H16B . . 108.2
H16A C16 H16B . . 107.3

loop_
_geom_bond_atom_site_label_1
_geom_bond_atom_site_label_2
_geom_bond_site_symmetry_2
_geom_bond_distance
W1 S1 . 2.331(2)
W1 S2 . 2.2293(18)
W1 N2 . 2.311(5)
W1 N3 . 2.242(7)
W1 Cu1 . 2.6239(10)
Cu1 S2 . 2.210(2)
Cu1 S1 . 2.223(2)
Cu1 Br1 . 2.2823(12)
Cu1 Cu1 7_575 2.8144(19)
S1 Cu1 7_575 2.223(2)
B1 N1 . 1.524(8)
B1 N4 . 1.549(13)
B1 H1 . 0.9800
N1 C2 . 1.351(8)
N1 N2 . 1.380(7)
N2 C4 . 1.345(8)
N3 C9 . 1.361(11)
N3 N4 . 1.376(10)
N4 C7 . 1.347(12)
N5 C16 . 1.516(13)
N5 C14 . 1.508(14)
N5 C12 . 1.519(8)
C1 C2 . 1.473(10)
C1 H1A . 0.9600
C1 H1B . 0.9600
C1 H1C . 0.9600
C2 C3 . 1.360(10)
C3 C4 . 1.376(9)
C3 H3 . 0.9300
C4 C5 . 1.501(10)
C5 H5A . 0.9600
C5 H5B . 0.9600
C5 H5C . 0.9600
C6 C7 . 1.483(14)
C6 H6A . 0.9600
C6 H6B . 0.9600
C6 H6C . 0.9600
C7 C8 . 1.363(13)
C8 C9 . 1.376(13)
C8 H8 . 0.9300
C9 C10 . 1.487(13)
C10 H10A . 0.9600
C10 H10B . 0.9600
C10 H10C . 0.9600
C11 C12 . 1.509(13)
C11 H11A . 0.9600
C11 H11B . 0.9600
C11 H11C . 0.9600
C12 H12A . 0.9700
C12 H12B . 0.9700
C13 C14 . 1.510(19)
C13 H13A . 0.9600
C13 H13B . 0.9600
C13 H13C . 0.9600
C14 H14A . 0.9700
C14 H14B . 0.9700
C15 C16 . 1.503(16)
C15 H15A . 0.9600
C15 H15B . 0.9600
C15 H15C . 0.9600
C16 H16A . 0.9700
C16 H16B . 0.9700
